data_1571410
loop_
_publ_author_name
'Sun, Jinghui'
'Yan, Yifei'
'Chen, Xuanxuan'
'Huang, Zhiwei'
'Huang, Yinhua'

_publ_section_title
;
 Palladium-catalyzed regio- and stereo-selective phosphination of cyclic
 biarylsulfonium salts to access atropoisomeric phosphines.
;
_journal_issue 18
_journal_name_full 'Chemical science'
_journal_page_first 6943
_journal_page_last 6948
_journal_paper_doi 10.1039/d4sc00446a
_journal_volume 15
_journal_year 2024
_chemical_absolute_configuration ad
_chemical_formula_moiety 'C39 H29 P S'
_chemical_formula_sum 'C39 H29 P S'
_chemical_formula_weight 560.65
_space_group_crystal_system triclinic
_space_group_IT_number 1
_space_group_name_Hall 'P 1'
_space_group_name_H-M_alt 'P 1'
_atom_sites_solution_hydrogens geom
_atom_sites_solution_primary dual
_audit_creation_date 2023-09-18
_audit_creation_method
;
Olex2 1.5
(compiled 2022.04.07 svn.rca3783a0 for OlexSys, GUI svn.r6498)
;
_audit_update_record
;
2023-10-24 deposited with the CCDC.	2024-04-09 downloaded from the CCDC.
;
_cell_angle_alpha 112.211(2)
_cell_angle_beta 104.135(2)
_cell_angle_gamma 103.663(2)
_cell_formula_units_Z 3
_cell_length_a 11.0390(6)
_cell_length_b 15.1879(8)
_cell_length_c 16.0708(7)
_cell_measurement_reflns_used 9939
_cell_measurement_temperature 170.00
_cell_measurement_theta_max 27.424
_cell_measurement_theta_min 2.517
_cell_volume 2251.2(2)
_computing_cell_refinement 'SAINT V8.40B (Bruker Nano, Inc., 2019)'
_computing_data_collection 'Bruker Instrument Service vV6.2.14'
_computing_data_reduction 'SAINT V8.40B (Bruker Nano, Inc., 2019)'
_computing_molecular_graphics 'Olex2 1.5 (Dolomanov et al., 2009)'
_computing_publication_material 'Olex2 1.5 (Dolomanov et al., 2009)'
_computing_structure_refinement 'SHELXL 2019/2 (Sheldrick, 2015)'
_computing_structure_solution 'SHELXT 2018/2 (Sheldrick, 2018)'
_diffrn_ambient_temperature 170.00
_diffrn_measured_fraction_theta_full 0.999
_diffrn_measured_fraction_theta_max 0.997
_diffrn_measurement_device_type 'zju Bruker D8 Venture'
_diffrn_measurement_method '\w and \f scans'
_diffrn_radiation_type MoK\a
_diffrn_radiation_wavelength 0.71073
_diffrn_reflns_av_R_equivalents 0.0626
_diffrn_reflns_av_unetI/netI 0.0453
_diffrn_reflns_Laue_measured_fraction_full 0.999
_diffrn_reflns_Laue_measured_fraction_max 0.997
_diffrn_reflns_limit_h_max 14
_diffrn_reflns_limit_h_min -14
_diffrn_reflns_limit_k_max 19
_diffrn_reflns_limit_k_min -19
_diffrn_reflns_limit_l_max 20
_diffrn_reflns_limit_l_min -20
_diffrn_reflns_number 109565
_diffrn_reflns_point_group_measured_fraction_full 0.997
_diffrn_reflns_point_group_measured_fraction_max 0.991
_diffrn_reflns_theta_full 25.242
_diffrn_reflns_theta_max 27.553
_diffrn_reflns_theta_min 2.044
_diffrn_source_current 1.4
_diffrn_source_power 0.07
_diffrn_source_voltage 50.0
_exptl_absorpt_coefficient_mu 0.188
_exptl_absorpt_correction_T_max 0.7456
_exptl_absorpt_correction_T_min 0.7110
_exptl_absorpt_correction_type multi-scan
_exptl_absorpt_process_details
;
SADABS-2016/2 (Bruker,2016/2) was used for absorption correction.
wR2(int) was 0.1112 before and 0.0745 after correction.
The Ratio of minimum to maximum transmission is 0.9536.
The \l/2 correction factor is Not present.
;
_exptl_crystal_colour colourless
_exptl_crystal_colour_primary colourless
_exptl_crystal_density_diffrn 1.241
_exptl_crystal_description block
_exptl_crystal_F_000 882
_exptl_crystal_size_max 0.18
_exptl_crystal_size_mid 0.16
_exptl_crystal_size_min 0.07
_refine_diff_density_max 0.560
_refine_diff_density_min -0.240
_refine_diff_density_rms 0.047
_refine_ls_abs_structure_details
;
 Flack x determined using 7546 quotients [(I+)-(I-)]/[(I+)+(I-)]
 (Parsons, Flack and Wagner, Acta Cryst. B69 (2013) 249-259).
;
_refine_ls_abs_structure_Flack 0.010(18)
_refine_ls_extinction_method none
_refine_ls_goodness_of_fit_ref 1.080
_refine_ls_hydrogen_treatment constr
_refine_ls_matrix_type full
_refine_ls_number_parameters 1111
_refine_ls_number_reflns 20597
_refine_ls_number_restraints 3
_refine_ls_restrained_S_all 1.080
_refine_ls_R_factor_all 0.0591
_refine_ls_R_factor_gt 0.0470
_refine_ls_shift/su_max 0.000
_refine_ls_shift/su_mean 0.000
_refine_ls_structure_factor_coef Fsqd
_refine_ls_weighting_details 'w=1/[\s^2^(Fo^2^)+(0.0420P)^2^+0.7923P] where P=(Fo^2^+2Fc^2^)/3'
_refine_ls_weighting_scheme calc
_refine_ls_wR_factor_gt 0.1012
_refine_ls_wR_factor_ref 0.1094
_reflns_Friedel_coverage 0.987
_reflns_Friedel_fraction_full 0.994
_reflns_Friedel_fraction_max 0.985
_reflns_number_gt 18057
_reflns_number_total 20597
_reflns_threshold_expression 'I > 2\s(I)'
_cod_data_source_file d4sc00446a2.cif
_cod_data_source_block mo_230915_hyh_p1_0m
_cod_depositor_comments 'Adding full bibliography for 1571408--1571410.cif.'
_cod_database_code 1571410
_shelx_shelxl_version_number 2019/2
_shelx_space_group_comment
;
The symmetry employed for this shelxl refinement is uniquely defined
by the following loop, which should always be used as a source of
symmetry information in preference to the above space-group names.
They are only intended as comments.
;
_shelx_estimated_absorpt_t_max 0.987
_shelx_estimated_absorpt_t_min 0.967
_olex2_refinement_description
;
1. Fixed Uiso
 At 1.2 times of:
  All C(H) groups
 At 1.5 times of:
  All C(H,H,H) groups
2.a Aromatic/amide H refined with riding coordinates:
 C1(H1), C2(H2), C4(H4), C5(H5), C9(H9), C10(H10), C14(H14), C15(H15),
 C16(H16), C17(H17), C20(H20), C21(H21), C24(H24), C25(H25), C26(H26), C27(H27),
  C29(H29), C30(H30), C31(H31), C32(H32), C33(H33), C35(H35), C36(H36),
 C37(H37), C38(H38), C39(H39), C40(H40), C41(H41), C43(H43), C44(H44), C48(H48),
  C49(H49), C53(H53), C54(H54), C55(H55), C56(H56), C59(H59), C60(H60),
 C63(H63), C64(H64), C65(H65), C66(H66), C68(H68), C69(H69), C70(H70), C71(H71),
  C72(H72), C74(H74), C75(H75), C76(H76), C77(H77), C78(H78), C79(H79),
 C80(H80), C82(H82), C83(H83), C87(H87), C88(H88), C92(H92), C93(H93), C94(H94),
  C95(H95), C98(H98), C99(H99), C102(H102), C103(H103), C104(H104), C105(H105),
 C107(H107), C108(H108), C109(H109), C110(H110), C111(H111), C113(H113),
 C114(H114), C115(H115), C116(H116), C117(H117)
2.b Idealised Me refined as rotating group:
 C7(H7A,H7B,H7C), C46(H46A,H46B,H46C), C85(H85A,H85B,H85C)
;
_olex2_submission_special_instructions 'No special instructions were received'

loop_
_space_group_symop_operation_xyz
'x, y, z'

loop_
_atom_site_label
_atom_site_type_symbol
_atom_site_fract_x
_atom_site_fract_y
_atom_site_fract_z
_atom_site_U_iso_or_equiv
_atom_site_adp_type
_atom_site_occupancy
_atom_site_site_symmetry_order
_atom_site_calc_flag
_atom_site_refinement_flags_posn
_atom_site_refinement_flags_adp
_atom_site_refinement_flags_occupancy
_atom_site_disorder_assembly
_atom_site_disorder_group
S1 S 0.05425(9) 0.08504(7) 0.50867(7) 0.0347(2) Uani 1 1 d . . . . .
P1 P 0.41869(9) 0.10617(7) 0.51951(6) 0.02606(19) Uani 1 1 d . . . . .
C1 C -0.1675(4) 0.0767(3) 0.3799(3) 0.0366(9) Uani 1 1 d . . . . .
H1 H -0.213816 0.061641 0.418369 0.044 Uiso 1 1 calc R U . . .
C2 C -0.2363(4) 0.0767(3) 0.2952(3) 0.0402(9) Uani 1 1 d . . . . .
H2 H -0.330938 0.058321 0.274769 0.048 Uiso 1 1 calc R U . . .
C3 C -0.1720(5) 0.1025(3) 0.2398(3) 0.0428(10) Uani 1 1 d . . . . .
C4 C -0.0334(5) 0.1268(3) 0.2707(3) 0.0451(10) Uani 1 1 d . . . . .
H4 H 0.013741 0.145625 0.234177 0.054 Uiso 1 1 calc R U . . .
C5 C 0.0362(4) 0.1243(3) 0.3525(3) 0.0410(9) Uani 1 1 d . . . . .
H5 H 0.130344 0.140059 0.371358 0.049 Uiso 1 1 calc R U . . .
C6 C -0.0300(4) 0.0989(3) 0.4077(3) 0.0307(8) Uani 1 1 d . . . . .
C7 C -0.2482(6) 0.0999(4) 0.1467(3) 0.0628(14) Uani 1 1 d . . . . .
H7A H -0.200931 0.161383 0.143901 0.094 Uiso 1 1 calc R U . . .
H7B H -0.338613 0.097439 0.144119 0.094 Uiso 1 1 calc R U . . .
H7C H -0.254520 0.039161 0.091707 0.094 Uiso 1 1 calc R U . . .
C8 C 0.1779(3) 0.2083(2) 0.5879(2) 0.0257(7) Uani 1 1 d . . . . .
C9 C 0.1591(4) 0.2967(3) 0.5858(3) 0.0318(8) Uani 1 1 d . . . . .
H9 H 0.077614 0.290357 0.542666 0.038 Uiso 1 1 calc R U . . .
C10 C 0.2571(4) 0.3906(3) 0.6452(3) 0.0294(7) Uani 1 1 d . . . . .
H10 H 0.243701 0.449280 0.642947 0.035 Uiso 1 1 calc R U . . .
C11 C 0.3791(3) 0.4016(2) 0.7104(2) 0.0249(7) Uani 1 1 d . . . . .
C12 C 0.3948(3) 0.3139(2) 0.7167(2) 0.0239(7) Uani 1 1 d . . . . .
C13 C 0.2919(3) 0.2159(2) 0.6528(2) 0.0225(6) Uani 1 1 d . . . . .
C14 C 0.5149(4) 0.3273(3) 0.7849(3) 0.0300(8) Uani 1 1 d . . . . .
H14 H 0.526207 0.270174 0.792178 0.036 Uiso 1 1 calc R U . . .
C15 C 0.6152(4) 0.4215(3) 0.8408(3) 0.0375(9) Uani 1 1 d . . . . .
H15 H 0.695042 0.428924 0.886400 0.045 Uiso 1 1 calc R U . . .
C16 C 0.6018(4) 0.5072(3) 0.8316(3) 0.0368(9) Uani 1 1 d . . . . .
H16 H 0.673204 0.571770 0.869268 0.044 Uiso 1 1 calc R U . . .
C17 C 0.4860(4) 0.4974(3) 0.7683(3) 0.0321(8) Uani 1 1 d . . . . .
H17 H 0.476633 0.555887 0.762960 0.039 Uiso 1 1 calc R U . . .
C18 C 0.3041(3) 0.1215(2) 0.6569(2) 0.0224(7) Uani 1 1 d . . . . .
C19 C 0.3530(3) 0.0600(2) 0.5962(2) 0.0235(7) Uani 1 1 d . . . . .
C20 C 0.3509(3) -0.0335(3) 0.5961(3) 0.0287(7) Uani 1 1 d . . . . .
H20 H 0.383675 -0.075902 0.553990 0.034 Uiso 1 1 calc R U . . .
C21 C 0.3029(4) -0.0642(3) 0.6551(3) 0.0302(7) Uani 1 1 d . . . . .
H21 H 0.301517 -0.127833 0.652804 0.036 Uiso 1 1 calc R U . . .
C22 C 0.2555(4) -0.0025(3) 0.7193(2) 0.0276(7) Uani 1 1 d . . . . .
C23 C 0.2561(3) 0.0921(3) 0.7211(2) 0.0241(7) Uani 1 1 d . . . . .
C24 C 0.2087(4) 0.1539(3) 0.7865(3) 0.0324(8) Uani 1 1 d . . . . .
H24 H 0.209018 0.217304 0.788718 0.039 Uiso 1 1 calc R U . . .
C25 C 0.1628(5) 0.1234(3) 0.8463(3) 0.0451(10) Uani 1 1 d . . . . .
H25 H 0.132194 0.165916 0.890085 0.054 Uiso 1 1 calc R U . . .
C26 C 0.1605(5) 0.0295(4) 0.8435(3) 0.0491(11) Uani 1 1 d . . . . .
H26 H 0.127525 0.008714 0.885099 0.059 Uiso 1 1 calc R U . . .
C27 C 0.2049(4) -0.0318(3) 0.7820(3) 0.0392(9) Uani 1 1 d . . . . .
H27 H 0.202259 -0.095259 0.780892 0.047 Uiso 1 1 calc R U . . .
C28 C 0.3647(4) -0.0109(3) 0.4065(2) 0.0295(7) Uani 1 1 d . . . . .
C29 C 0.4445(4) -0.0223(3) 0.3512(3) 0.0364(8) Uani 1 1 d . . . . .
H29 H 0.533586 0.025619 0.377391 0.044 Uiso 1 1 calc R U . . .
C30 C 0.3963(4) -0.1024(3) 0.2585(3) 0.0418(9) Uani 1 1 d . . . . .
H30 H 0.451894 -0.108404 0.221483 0.050 Uiso 1 1 calc R U . . .
C31 C 0.2673(5) -0.1736(3) 0.2197(3) 0.0438(10) Uani 1 1 d . . . . .
H31 H 0.234093 -0.229101 0.156447 0.053 Uiso 1 1 calc R U . . .
C32 C 0.1879(5) -0.1630(3) 0.2741(3) 0.0477(11) Uani 1 1 d . . . . .
H32 H 0.099489 -0.211914 0.248073 0.057 Uiso 1 1 calc R U . . .
C33 C 0.2351(4) -0.0821(3) 0.3661(3) 0.0395(9) Uani 1 1 d . . . . .
H33 H 0.178076 -0.075323 0.401984 0.047 Uiso 1 1 calc R U . . .
C34 C 0.5992(4) 0.1348(3) 0.5751(2) 0.0314(8) Uani 1 1 d . . . . .
C35 C 0.6829(4) 0.2374(3) 0.6204(3) 0.0410(9) Uani 1 1 d . . . . .
H35 H 0.645386 0.287441 0.619445 0.049 Uiso 1 1 calc R U . . .
C36 C 0.8200(4) 0.2675(4) 0.6668(3) 0.0534(12) Uani 1 1 d . . . . .
H36 H 0.875903 0.337529 0.696704 0.064 Uiso 1 1 calc R U . . .
C37 C 0.8750(4) 0.1963(4) 0.6696(3) 0.0518(12) Uani 1 1 d . . . . .
H37 H 0.968857 0.217237 0.702361 0.062 Uiso 1 1 calc R U . . .
C38 C 0.7943(4) 0.0939(4) 0.6249(3) 0.0468(11) Uani 1 1 d . . . . .
H38 H 0.833035 0.044641 0.626465 0.056 Uiso 1 1 calc R U . . .
C39 C 0.6574(4) 0.0632(3) 0.5780(3) 0.0367(8) Uani 1 1 d . . . . .
H39 H 0.602484 -0.007185 0.547493 0.044 Uiso 1 1 calc R U . . .
S2 S 0.69719(10) 0.46583(7) 0.18805(7) 0.0348(2) Uani 1 1 d . . . . .
P2 P 0.33475(9) 0.45721(7) 0.19038(7) 0.0292(2) Uani 1 1 d . . . . .
C40 C 0.5637(4) 0.2772(3) 0.0243(3) 0.0373(9) Uani 1 1 d . . . . .
H40 H 0.486425 0.274415 0.040838 0.045 Uiso 1 1 calc R U . . .
C41 C 0.5557(4) 0.2008(3) -0.0597(3) 0.0401(9) Uani 1 1 d . . . . .
H41 H 0.473488 0.144325 -0.099563 0.048 Uiso 1 1 calc R U . . .
C42 C 0.6663(4) 0.2046(3) -0.0877(3) 0.0382(9) Uani 1 1 d . . . . .
C43 C 0.7857(4) 0.2853(3) -0.0258(3) 0.0368(9) Uani 1 1 d . . . . .
H43 H 0.862288 0.289154 -0.043329 0.044 Uiso 1 1 calc R U . . .
C44 C 0.7969(4) 0.3608(3) 0.0612(3) 0.0340(8) Uani 1 1 d . . . . .
H44 H 0.881215 0.413897 0.103864 0.041 Uiso 1 1 calc R U . . .
C45 C 0.6849(4) 0.3587(3) 0.0855(3) 0.0300(8) Uani 1 1 d . . . . .
C46 C 0.6539(5) 0.1262(4) -0.1839(3) 0.0512(12) Uani 1 1 d . . . . .
H46A H 0.635733 0.151557 -0.231619 0.077 Uiso 1 1 calc R U . . .
H46B H 0.580053 0.062501 -0.205066 0.077 Uiso 1 1 calc R U . . .
H46C H 0.737883 0.113529 -0.177845 0.077 Uiso 1 1 calc R U . . .
C47 C 0.6385(3) 0.4130(3) 0.2582(2) 0.0252(7) Uani 1 1 d . . . . .
C48 C 0.6399(4) 0.3169(3) 0.2486(3) 0.0293(7) Uani 1 1 d . . . . .
H48 H 0.674610 0.279413 0.204483 0.035 Uiso 1 1 calc R U . . .
C49 C 0.5914(4) 0.2780(3) 0.3027(2) 0.0288(7) Uani 1 1 d . . . . .
H49 H 0.590888 0.212715 0.294876 0.035 Uiso 1 1 calc R U . . .
C50 C 0.5419(3) 0.3330(3) 0.3702(2) 0.0273(7) Uani 1 1 d . . . . .
C51 C 0.5454(3) 0.4316(2) 0.3826(2) 0.0242(7) Uani 1 1 d . . . . .
C52 C 0.5931(3) 0.4703(2) 0.3238(2) 0.0235(7) Uani 1 1 d . . . . .
C53 C 0.4975(4) 0.4869(3) 0.4518(3) 0.0316(8) Uani 1 1 d . . . . .
H53 H 0.500278 0.553244 0.461888 0.038 Uiso 1 1 calc R U . . .
C54 C 0.4474(4) 0.4454(3) 0.5041(3) 0.0397(9) Uani 1 1 d . . . . .
H54 H 0.415752 0.483432 0.550234 0.048 Uiso 1 1 calc R U . . .
C55 C 0.4420(4) 0.3474(3) 0.4904(3) 0.0389(9) Uani 1 1 d . . . . .
H55 H 0.406030 0.319228 0.526761 0.047 Uiso 1 1 calc R U . . .
C56 C 0.4881(4) 0.2928(3) 0.4255(3) 0.0326(8) Uani 1 1 d . . . . .
H56 H 0.484370 0.226679 0.416884 0.039 Uiso 1 1 calc R U . . .
C57 C 0.5908(3) 0.5713(2) 0.3305(2) 0.0223(6) Uani 1 1 d . . . . .
C58 C 0.4829(3) 0.5756(3) 0.2699(2) 0.0254(7) Uani 1 1 d . . . . .
C59 C 0.4876(4) 0.6703(3) 0.2709(3) 0.0295(7) Uani 1 1 d . . . . .
H59 H 0.413575 0.673188 0.228463 0.035 Uiso 1 1 calc R U . . .
C60 C 0.5973(3) 0.7569(3) 0.3321(2) 0.0276(7) Uani 1 1 d . . . . .
H60 H 0.598515 0.819681 0.332018 0.033 Uiso 1 1 calc R U . . .
C61 C 0.7091(3) 0.7551(3) 0.3955(2) 0.0270(7) Uani 1 1 d . . . . .
C62 C 0.7061(3) 0.6615(3) 0.3964(2) 0.0258(7) Uani 1 1 d . . . . .
C63 C 0.8182(4) 0.6611(3) 0.4619(3) 0.0339(8) Uani 1 1 d . . . . .
H63 H 0.817364 0.599268 0.463872 0.041 Uiso 1 1 calc R U . . .
C64 C 0.9278(4) 0.7493(3) 0.5224(3) 0.0459(11) Uani 1 1 d . . . . .
H64 H 1.002005 0.748169 0.566297 0.055 Uiso 1 1 calc R U . . .
C65 C 0.9314(4) 0.8413(3) 0.5199(3) 0.0469(11) Uani 1 1 d . . . . .
H65 H 1.008233 0.901900 0.561637 0.056 Uiso 1 1 calc R U . . .
C66 C 0.8255(4) 0.8441(3) 0.4581(3) 0.0365(9) Uani 1 1 d . . . . .
H66 H 0.829479 0.906723 0.456824 0.044 Uiso 1 1 calc R U . . .
C67 C 0.2124(4) 0.4845(3) 0.2465(3) 0.0332(8) Uani 1 1 d . . . . .
C68 C 0.1584(5) 0.4161(4) 0.2769(3) 0.0517(11) Uani 1 1 d . . . . .
H68 H 0.182356 0.357609 0.265147 0.062 Uiso 1 1 calc R U . . .
C69 C 0.0706(6) 0.4310(5) 0.3241(4) 0.0694(16) Uani 1 1 d . . . . .
H69 H 0.034524 0.382958 0.344291 0.083 Uiso 1 1 calc R U . . .
C70 C 0.0352(5) 0.5154(4) 0.3419(4) 0.0602(13) Uani 1 1 d . . . . .
H70 H -0.024641 0.526014 0.375088 0.072 Uiso 1 1 calc R U . . .
C71 C 0.0864(5) 0.5841(4) 0.3118(3) 0.0549(12) Uani 1 1 d . . . . .
H71 H 0.061916 0.642383 0.323920 0.066 Uiso 1 1 calc R U . . .
C72 C 0.1742(4) 0.5685(3) 0.2633(3) 0.0454(10) Uani 1 1 d . . . . .
H72 H 0.208289 0.615747 0.241625 0.054 Uiso 1 1 calc R U . . .
C73 C 0.2797(4) 0.4674(3) 0.0783(3) 0.0324(8) Uani 1 1 d . . . . .
C74 C 0.1456(4) 0.4386(4) 0.0255(3) 0.0458(10) Uani 1 1 d . . . . .
H74 H 0.081027 0.425416 0.053263 0.055 Uiso 1 1 calc R U . . .
C75 C 0.1035(5) 0.4285(4) -0.0669(3) 0.0527(12) Uani 1 1 d . . . . .
H75 H 0.010512 0.407605 -0.102237 0.063 Uiso 1 1 calc R U . . .
C76 C 0.1947(5) 0.4483(4) -0.1082(3) 0.0504(11) Uani 1 1 d . . . . .
H76 H 0.165668 0.442161 -0.171581 0.061 Uiso 1 1 calc R U . . .
C77 C 0.3304(5) 0.4775(4) -0.0560(3) 0.0528(12) Uani 1 1 d . . . . .
H77 H 0.394762 0.491010 -0.083864 0.063 Uiso 1 1 calc R U . . .
C78 C 0.3715(4) 0.4869(4) 0.0361(3) 0.0453(10) Uani 1 1 d . . . . .
H78 H 0.464428 0.507176 0.071250 0.054 Uiso 1 1 calc R U . . .
S3 S 1.01322(10) 0.78339(7) 0.84674(7) 0.0369(2) Uani 1 1 d . . . . .
P3 P 0.65321(9) 0.77268(7) 0.85166(7) 0.0294(2) Uani 1 1 d . . . . .
C79 C 0.8545(4) 0.5918(3) 0.6960(3) 0.0387(9) Uani 1 1 d . . . . .
H79 H 0.783074 0.600804 0.717212 0.046 Uiso 1 1 calc R U . . .
C80 C 0.8318(4) 0.5040(3) 0.6152(3) 0.0391(9) Uani 1 1 d . . . . .
H80 H 0.744792 0.452091 0.582387 0.047 Uiso 1 1 calc R U . . .
C81 C 0.9324(4) 0.4896(3) 0.5805(3) 0.0366(9) Uani 1 1 d . . . . .
C82 C 1.0591(4) 0.5665(3) 0.6301(3) 0.0396(9) Uani 1 1 d . . . . .
H82 H 1.129048 0.559212 0.606630 0.048 Uiso 1 1 calc R U . . .
C83 C 1.0847(4) 0.6538(3) 0.7135(3) 0.0371(9) Uani 1 1 d . . . . .
H83 H 1.172579 0.704492 0.747978 0.044 Uiso 1 1 calc R U . . .
C84 C 0.9821(4) 0.6669(3) 0.7464(3) 0.0317(8) Uani 1 1 d . . . . .
C85 C 0.9060(5) 0.3943(4) 0.4918(3) 0.0503(11) Uani 1 1 d . . . . .
H85A H 0.859846 0.334385 0.497312 0.075 Uiso 1 1 calc R U . . .
H85B H 0.991395 0.391662 0.485615 0.075 Uiso 1 1 calc R U . . .
H85C H 0.849596 0.394691 0.434543 0.075 Uiso 1 1 calc R U . . .
C86 C 0.9683(3) 0.7425(3) 0.9287(2) 0.0263(7) Uani 1 1 d . . . . .
C87 C 0.9847(3) 0.6545(3) 0.9331(3) 0.0297(7) Uani 1 1 d . . . . .
H87 H 1.022341 0.616096 0.892266 0.036 Uiso 1 1 calc R U . . .
C88 C 0.9467(4) 0.6248(3) 0.9960(3) 0.0299(7) Uani 1 1 d . . . . .
H88 H 0.956865 0.565006 0.997695 0.036 Uiso 1 1 calc R U . . .
C89 C 0.8925(3) 0.6816(2) 1.0584(2) 0.0278(7) Uani 1 1 d . . . . .
C90 C 0.8828(3) 0.7734(3) 1.0584(2) 0.0259(7) Uani 1 1 d . . . . .
C91 C 0.9199(3) 0.8020(2) 0.9907(2) 0.0250(7) Uani 1 1 d . . . . .
C92 C 0.8338(4) 0.8315(3) 1.1240(3) 0.0344(8) Uani 1 1 d . . . . .
H92 H 0.827856 0.893412 1.125378 0.041 Uiso 1 1 calc R U . . .
C93 C 0.7946(5) 0.7999(3) 1.1857(3) 0.0457(11) Uani 1 1 d . . . . .
H93 H 0.763135 0.840503 1.230166 0.055 Uiso 1 1 calc R U . . .
C94 C 0.8006(5) 0.7082(3) 1.1838(3) 0.0446(10) Uani 1 1 d . . . . .
H94 H 0.771168 0.686167 1.225938 0.054 Uiso 1 1 calc R U . . .
C95 C 0.8484(4) 0.6504(3) 1.1220(3) 0.0368(9) Uani 1 1 d . . . . .
H95 H 0.852221 0.588373 1.121552 0.044 Uiso 1 1 calc R U . . .
C96 C 0.9101(3) 0.8970(2) 0.9864(2) 0.0244(7) Uani 1 1 d . . . . .
C97 C 0.7974(3) 0.8943(3) 0.9229(2) 0.0275(7) Uani 1 1 d . . . . .
C98 C 0.7976(4) 0.9833(3) 0.9144(3) 0.0312(8) Uani 1 1 d . . . . .
H98 H 0.720012 0.981196 0.870779 0.037 Uiso 1 1 calc R U . . .
C99 C 0.9057(4) 1.0719(3) 0.9667(3) 0.0324(8) Uani 1 1 d . . . . .
H99 H 0.903372 1.130316 0.958435 0.039 Uiso 1 1 calc R U . . .
C100 C 1.0222(4) 1.0782(3) 1.0337(2) 0.0274(7) Uani 1 1 d . . . . .
C101 C 1.0240(3) 0.9896(3) 1.0444(2) 0.0258(7) Uani 1 1 d . . . . .
C102 C 1.1412(4) 0.9975(3) 1.1123(3) 0.0337(8) Uani 1 1 d . . . . .
H102 H 1.143988 0.939718 1.121536 0.040 Uiso 1 1 calc R U . . .
C103 C 1.2501(4) 1.0872(3) 1.1646(3) 0.0433(10) Uani 1 1 d . . . . .
H103 H 1.327524 1.091056 1.209840 0.052 Uiso 1 1 calc R U . . .
C104 C 1.2484(4) 1.1735(3) 1.1519(3) 0.0436(10) Uani 1 1 d . . . . .
H104 H 1.324911 1.235144 1.188145 0.052 Uiso 1 1 calc R U . . .
C105 C 1.1380(4) 1.1693(3) 1.0881(3) 0.0354(8) Uani 1 1 d . . . . .
H105 H 1.138204 1.227984 1.079741 0.043 Uiso 1 1 calc R U . . .
C106 C 0.5316(4) 0.8015(3) 0.9085(3) 0.0332(8) Uani 1 1 d . . . . .
C107 C 0.4937(5) 0.7458(3) 0.9551(3) 0.0475(10) Uani 1 1 d . . . . .
H107 H 0.528444 0.694137 0.954699 0.057 Uiso 1 1 calc R U . . .
C108 C 0.4067(6) 0.7640(4) 1.0020(4) 0.0618(14) Uani 1 1 d . . . . .
H108 H 0.381093 0.724378 1.032882 0.074 Uiso 1 1 calc R U . . .
C109 C 0.3565(5) 0.8393(4) 1.0045(3) 0.0577(13) Uani 1 1 d . . . . .
H109 H 0.296758 0.851834 1.037297 0.069 Uiso 1 1 calc R U . . .
C110 C 0.3930(5) 0.8969(4) 0.9591(3) 0.0502(11) Uani 1 1 d . . . . .
H110 H 0.359374 0.949506 0.961159 0.060 Uiso 1 1 calc R U . . .
C111 C 0.4792(4) 0.8769(3) 0.9107(3) 0.0426(9) Uani 1 1 d . . . . .
H111 H 0.503020 0.915374 0.878432 0.051 Uiso 1 1 calc R U . . .
C112 C 0.5844(4) 0.7729(3) 0.7359(2) 0.0310(8) Uani 1 1 d . . . . .
C113 C 0.4469(4) 0.7242(3) 0.6811(3) 0.0392(9) Uani 1 1 d . . . . .
H113 H 0.387646 0.700011 0.708381 0.047 Uiso 1 1 calc R U . . .
C114 C 0.3957(5) 0.7106(3) 0.5878(3) 0.0474(11) Uani 1 1 d . . . . .
H114 H 0.301987 0.676535 0.551304 0.057 Uiso 1 1 calc R U . . .
C115 C 0.4797(5) 0.7463(3) 0.5471(3) 0.0507(12) Uani 1 1 d . . . . .
H115 H 0.444153 0.738439 0.483450 0.061 Uiso 1 1 calc R U . . .
C116 C 0.6151(5) 0.7934(4) 0.5998(3) 0.0529(12) Uani 1 1 d . . . . .
H116 H 0.673373 0.817825 0.572089 0.063 Uiso 1 1 calc R U . . .
C117 C 0.6684(4) 0.8058(3) 0.6931(3) 0.0415(9) Uani 1 1 d . . . . .
H117 H 0.762645 0.837020 0.727786 0.050 Uiso 1 1 calc R U . . .

loop_
_atom_site_aniso_label
_atom_site_aniso_U_11
_atom_site_aniso_U_22
_atom_site_aniso_U_33
_atom_site_aniso_U_23
_atom_site_aniso_U_13
_atom_site_aniso_U_12
S1 0.0261(5) 0.0266(4) 0.0415(5) 0.0176(4) 0.0016(4) 0.0012(4)
P1 0.0290(5) 0.0263(4) 0.0257(4) 0.0144(4) 0.0122(4) 0.0085(4)
C1 0.0282(19) 0.036(2) 0.042(2) 0.0169(18) 0.0103(17) 0.0100(16)
C2 0.032(2) 0.044(2) 0.037(2) 0.0125(18) 0.0060(17) 0.0173(18)
C3 0.056(3) 0.043(2) 0.030(2) 0.0122(18) 0.0134(19) 0.030(2)
C4 0.054(3) 0.048(2) 0.035(2) 0.0175(19) 0.022(2) 0.021(2)
C5 0.034(2) 0.045(2) 0.037(2) 0.0159(19) 0.0106(17) 0.0109(18)
C6 0.0277(18) 0.0259(18) 0.0299(18) 0.0102(15) 0.0044(15) 0.0066(14)
C7 0.086(4) 0.074(4) 0.032(2) 0.018(2) 0.018(2) 0.052(3)
C8 0.0262(17) 0.0223(16) 0.0293(17) 0.0143(14) 0.0103(14) 0.0061(13)
C9 0.0299(19) 0.0330(19) 0.0366(19) 0.0202(16) 0.0100(15) 0.0141(15)
C10 0.0339(19) 0.0260(17) 0.0323(18) 0.0158(15) 0.0126(15) 0.0132(15)
C11 0.0284(17) 0.0227(16) 0.0246(16) 0.0121(13) 0.0115(14) 0.0074(14)
C12 0.0282(17) 0.0235(16) 0.0223(16) 0.0118(13) 0.0116(13) 0.0088(14)
C13 0.0239(16) 0.0248(16) 0.0241(16) 0.0145(14) 0.0123(13) 0.0087(13)
C14 0.0334(19) 0.0250(17) 0.0277(18) 0.0129(15) 0.0063(15) 0.0083(15)
C15 0.031(2) 0.031(2) 0.035(2) 0.0124(16) -0.0014(16) 0.0052(16)
C16 0.034(2) 0.0243(18) 0.036(2) 0.0089(16) 0.0037(16) 0.0008(15)
C17 0.039(2) 0.0210(17) 0.0336(19) 0.0121(15) 0.0131(16) 0.0068(15)
C18 0.0194(16) 0.0215(16) 0.0219(16) 0.0105(13) 0.0035(13) 0.0035(13)
C19 0.0238(16) 0.0222(16) 0.0240(16) 0.0127(13) 0.0075(13) 0.0056(13)
C20 0.0298(18) 0.0263(17) 0.0308(18) 0.0141(15) 0.0114(15) 0.0099(14)
C21 0.037(2) 0.0213(16) 0.0353(19) 0.0170(15) 0.0118(16) 0.0103(15)
C22 0.0296(18) 0.0263(17) 0.0291(18) 0.0173(15) 0.0112(14) 0.0061(14)
C23 0.0241(17) 0.0255(17) 0.0225(16) 0.0126(14) 0.0087(13) 0.0061(13)
C24 0.038(2) 0.0304(19) 0.0355(19) 0.0195(16) 0.0183(17) 0.0117(16)
C25 0.062(3) 0.045(2) 0.048(3) 0.027(2) 0.038(2) 0.025(2)
C26 0.067(3) 0.053(3) 0.052(3) 0.038(2) 0.039(2) 0.022(2)
C27 0.049(2) 0.036(2) 0.045(2) 0.0285(19) 0.0246(19) 0.0146(18)
C28 0.0327(19) 0.0308(18) 0.0237(16) 0.0136(15) 0.0075(14) 0.0107(15)
C29 0.033(2) 0.047(2) 0.0282(18) 0.0172(17) 0.0100(16) 0.0131(17)
C30 0.047(2) 0.051(2) 0.0268(19) 0.0144(18) 0.0139(17) 0.023(2)
C31 0.055(3) 0.040(2) 0.0270(19) 0.0100(17) 0.0077(19) 0.018(2)
C32 0.041(2) 0.044(2) 0.036(2) 0.0124(19) 0.0041(18) -0.0020(19)
C33 0.036(2) 0.045(2) 0.0277(19) 0.0131(17) 0.0093(16) 0.0056(18)
C34 0.0317(19) 0.040(2) 0.0226(17) 0.0151(16) 0.0118(15) 0.0096(16)
C35 0.038(2) 0.039(2) 0.039(2) 0.0185(18) 0.0096(18) 0.0053(18)
C36 0.037(2) 0.051(3) 0.047(3) 0.016(2) 0.004(2) -0.002(2)
C37 0.027(2) 0.074(3) 0.038(2) 0.018(2) 0.0071(18) 0.012(2)
C38 0.040(2) 0.063(3) 0.037(2) 0.019(2) 0.0140(19) 0.025(2)
C39 0.034(2) 0.040(2) 0.0334(19) 0.0139(17) 0.0129(16) 0.0147(17)
S2 0.0484(6) 0.0297(5) 0.0392(5) 0.0201(4) 0.0293(5) 0.0151(4)
P2 0.0259(5) 0.0266(5) 0.0294(5) 0.0117(4) 0.0082(4) 0.0043(4)
C40 0.029(2) 0.049(2) 0.0311(19) 0.0180(18) 0.0115(16) 0.0111(17)
C41 0.037(2) 0.046(2) 0.031(2) 0.0170(18) 0.0053(17) 0.0126(18)
C42 0.052(2) 0.044(2) 0.0292(19) 0.0220(18) 0.0138(18) 0.029(2)
C43 0.040(2) 0.042(2) 0.042(2) 0.0249(19) 0.0222(18) 0.0231(18)
C44 0.035(2) 0.034(2) 0.039(2) 0.0194(17) 0.0195(17) 0.0141(16)
C45 0.038(2) 0.0335(19) 0.0269(17) 0.0178(15) 0.0165(16) 0.0149(16)
C46 0.065(3) 0.060(3) 0.031(2) 0.018(2) 0.012(2) 0.037(3)
C47 0.0228(16) 0.0286(17) 0.0245(16) 0.0139(14) 0.0098(13) 0.0060(13)
C48 0.0325(19) 0.0287(18) 0.0305(18) 0.0143(15) 0.0148(15) 0.0135(15)
C49 0.0348(19) 0.0226(17) 0.0272(17) 0.0127(14) 0.0081(15) 0.0090(14)
C50 0.0295(18) 0.0252(17) 0.0229(16) 0.0121(14) 0.0059(14) 0.0053(14)
C51 0.0247(17) 0.0229(16) 0.0216(16) 0.0107(13) 0.0065(13) 0.0045(13)
C52 0.0247(17) 0.0212(16) 0.0234(16) 0.0114(13) 0.0074(13) 0.0060(13)
C53 0.041(2) 0.0287(18) 0.0302(18) 0.0150(15) 0.0174(16) 0.0138(16)
C54 0.056(3) 0.042(2) 0.039(2) 0.0230(19) 0.031(2) 0.024(2)
C55 0.052(2) 0.039(2) 0.039(2) 0.0269(18) 0.0255(19) 0.0150(19)
C56 0.043(2) 0.0263(18) 0.0334(19) 0.0180(15) 0.0171(17) 0.0100(16)
C57 0.0261(16) 0.0215(16) 0.0214(15) 0.0112(13) 0.0126(13) 0.0063(13)
C58 0.0248(17) 0.0241(16) 0.0246(16) 0.0096(14) 0.0103(13) 0.0062(13)
C59 0.0295(18) 0.0285(18) 0.0310(18) 0.0159(15) 0.0099(15) 0.0092(15)
C60 0.0330(18) 0.0221(16) 0.0331(18) 0.0153(14) 0.0157(15) 0.0109(14)
C61 0.0278(18) 0.0235(17) 0.0269(17) 0.0110(14) 0.0113(14) 0.0050(14)
C62 0.0283(17) 0.0242(16) 0.0228(16) 0.0111(14) 0.0101(14) 0.0048(14)
C63 0.0310(19) 0.0299(19) 0.035(2) 0.0173(16) 0.0053(16) 0.0060(15)
C64 0.038(2) 0.040(2) 0.044(2) 0.020(2) -0.0025(19) 0.0053(19)
C65 0.035(2) 0.029(2) 0.049(3) 0.0143(19) -0.0038(19) -0.0064(17)
C66 0.039(2) 0.0220(17) 0.039(2) 0.0123(16) 0.0109(17) 0.0013(15)
C67 0.0256(18) 0.038(2) 0.0291(18) 0.0122(16) 0.0085(15) 0.0068(15)
C68 0.062(3) 0.052(3) 0.056(3) 0.029(2) 0.037(2) 0.020(2)
C69 0.078(4) 0.085(4) 0.079(4) 0.052(3) 0.056(3) 0.035(3)
C70 0.052(3) 0.088(4) 0.053(3) 0.034(3) 0.035(2) 0.028(3)
C71 0.053(3) 0.063(3) 0.053(3) 0.023(2) 0.026(2) 0.028(2)
C72 0.043(2) 0.050(3) 0.052(3) 0.026(2) 0.024(2) 0.019(2)
C73 0.0319(19) 0.0304(19) 0.0270(18) 0.0074(15) 0.0097(15) 0.0093(15)
C74 0.032(2) 0.062(3) 0.034(2) 0.016(2) 0.0128(17) 0.013(2)
C75 0.042(3) 0.073(3) 0.034(2) 0.017(2) 0.0095(19) 0.023(2)
C76 0.059(3) 0.059(3) 0.031(2) 0.020(2) 0.015(2) 0.022(2)
C77 0.053(3) 0.067(3) 0.039(2) 0.027(2) 0.022(2) 0.014(2)
C78 0.035(2) 0.059(3) 0.037(2) 0.021(2) 0.0148(18) 0.010(2)
S3 0.0498(6) 0.0315(5) 0.0411(5) 0.0211(4) 0.0292(5) 0.0144(5)
P3 0.0279(5) 0.0246(5) 0.0295(5) 0.0105(4) 0.0090(4) 0.0044(4)
C79 0.035(2) 0.048(2) 0.039(2) 0.0231(19) 0.0206(18) 0.0130(18)
C80 0.036(2) 0.044(2) 0.033(2) 0.0170(18) 0.0109(17) 0.0110(18)
C81 0.044(2) 0.042(2) 0.0302(19) 0.0189(17) 0.0126(17) 0.0226(18)
C82 0.037(2) 0.050(2) 0.047(2) 0.026(2) 0.0236(19) 0.0260(19)
C83 0.030(2) 0.044(2) 0.044(2) 0.0243(19) 0.0163(17) 0.0161(17)
C84 0.039(2) 0.0333(19) 0.0322(19) 0.0195(16) 0.0188(16) 0.0148(16)
C85 0.057(3) 0.056(3) 0.038(2) 0.019(2) 0.016(2) 0.026(2)
C86 0.0271(17) 0.0238(16) 0.0261(17) 0.0117(14) 0.0107(14) 0.0054(14)
C87 0.0294(18) 0.0270(18) 0.0343(19) 0.0137(15) 0.0142(15) 0.0111(15)
C88 0.0331(19) 0.0224(17) 0.0361(19) 0.0169(15) 0.0111(15) 0.0096(14)
C89 0.0296(18) 0.0216(16) 0.0282(18) 0.0131(14) 0.0074(14) 0.0036(14)
C90 0.0280(17) 0.0218(16) 0.0231(16) 0.0095(13) 0.0083(14) 0.0036(13)
C91 0.0231(16) 0.0193(15) 0.0289(17) 0.0114(14) 0.0076(14) 0.0033(13)
C92 0.047(2) 0.0266(18) 0.0335(19) 0.0151(16) 0.0201(17) 0.0133(17)
C93 0.068(3) 0.038(2) 0.041(2) 0.0177(19) 0.036(2) 0.023(2)
C94 0.069(3) 0.038(2) 0.041(2) 0.0259(19) 0.034(2) 0.017(2)
C95 0.051(2) 0.0274(19) 0.037(2) 0.0204(17) 0.0178(18) 0.0102(17)
C96 0.0315(18) 0.0213(16) 0.0233(16) 0.0110(13) 0.0133(14) 0.0097(14)
C97 0.0291(18) 0.0223(16) 0.0272(17) 0.0111(14) 0.0097(14) 0.0042(14)
C98 0.0308(19) 0.0281(18) 0.0327(19) 0.0157(15) 0.0076(15) 0.0090(15)
C99 0.037(2) 0.0234(17) 0.037(2) 0.0175(16) 0.0102(16) 0.0087(15)
C100 0.0305(18) 0.0225(16) 0.0271(17) 0.0110(14) 0.0111(14) 0.0063(14)
C101 0.0282(18) 0.0239(16) 0.0234(16) 0.0099(14) 0.0108(14) 0.0068(14)
C102 0.034(2) 0.0276(18) 0.036(2) 0.0152(16) 0.0083(16) 0.0091(16)
C103 0.030(2) 0.037(2) 0.048(2) 0.0178(19) 0.0004(18) 0.0054(17)
C104 0.036(2) 0.0276(19) 0.047(2) 0.0137(18) 0.0034(19) -0.0029(17)
C105 0.036(2) 0.0241(18) 0.038(2) 0.0134(16) 0.0101(17) 0.0038(15)
C106 0.0275(18) 0.0342(19) 0.0285(18) 0.0097(15) 0.0088(15) 0.0058(15)
C107 0.058(3) 0.050(3) 0.047(2) 0.027(2) 0.028(2) 0.021(2)
C108 0.073(4) 0.078(4) 0.057(3) 0.041(3) 0.041(3) 0.031(3)
C109 0.045(3) 0.088(4) 0.041(2) 0.024(3) 0.025(2) 0.028(3)
C110 0.048(3) 0.070(3) 0.042(2) 0.024(2) 0.021(2) 0.035(2)
C111 0.040(2) 0.051(2) 0.040(2) 0.023(2) 0.0160(18) 0.0173(19)
C112 0.0332(19) 0.0250(17) 0.0266(18) 0.0063(14) 0.0091(15) 0.0084(15)
C113 0.038(2) 0.036(2) 0.040(2) 0.0144(18) 0.0144(18) 0.0132(17)
C114 0.049(3) 0.041(2) 0.036(2) 0.0059(19) 0.0032(19) 0.022(2)
C115 0.076(3) 0.046(3) 0.030(2) 0.0136(19) 0.015(2) 0.032(2)
C116 0.078(4) 0.047(3) 0.037(2) 0.018(2) 0.030(2) 0.022(2)
C117 0.043(2) 0.045(2) 0.034(2) 0.0158(18) 0.0181(18) 0.0105(19)

loop_
_atom_type_symbol
_atom_type_description
_atom_type_scat_dispersion_real
_atom_type_scat_dispersion_imag
_atom_type_scat_source
C C 0.0033 0.0016 'International Tables Vol C Tables 4.2.6.8 and 6.1.1.4'
H H 0.0000 0.0000 'International Tables Vol C Tables 4.2.6.8 and 6.1.1.4'
P P 0.1023 0.0942 'International Tables Vol C Tables 4.2.6.8 and 6.1.1.4'
S S 0.1246 0.1234 'International Tables Vol C Tables 4.2.6.8 and 6.1.1.4'

loop_
_geom_angle_atom_site_label_1
_geom_angle_atom_site_label_2
_geom_angle_atom_site_label_3
_geom_angle
_geom_angle_site_symmetry_1
_geom_angle_site_symmetry_3
_geom_angle_publ_flag
C8 S1 C6 103.22(16) . . ?
C28 P1 C19 103.01(16) . . ?
C28 P1 C34 103.26(16) . . ?
C34 P1 C19 101.08(15) . . ?
C2 C1 H1 120.4 . . ?
C2 C1 C6 119.2(4) . . ?
C6 C1 H1 120.4 . . ?
C1 C2 H2 118.9 . . ?
C3 C2 C1 122.1(4) . . ?
C3 C2 H2 118.9 . . ?
C2 C3 C4 117.5(4) . . ?
C2 C3 C7 121.7(4) . . ?
C4 C3 C7 120.8(4) . . ?
C3 C4 H4 119.2 . . ?
C5 C4 C3 121.5(4) . . ?
C5 C4 H4 119.2 . . ?
C4 C5 H5 119.9 . . ?
C4 C5 C6 120.2(4) . . ?
C6 C5 H5 119.9 . . ?
C1 C6 S1 118.9(3) . . ?
C5 C6 S1 121.5(3) . . ?
C5 C6 C1 119.4(3) . . ?
C3 C7 H7A 109.5 . . ?
C3 C7 H7B 109.5 . . ?
C3 C7 H7C 109.5 . . ?
H7A C7 H7B 109.5 . . ?
H7A C7 H7C 109.5 . . ?
H7B C7 H7C 109.5 . . ?
C9 C8 S1 121.2(3) . . ?
C13 C8 S1 117.8(2) . . ?
C13 C8 C9 121.0(3) . . ?
C8 C9 H9 119.8 . . ?
C10 C9 C8 120.3(3) . . ?
C10 C9 H9 119.8 . . ?
C9 C10 H10 119.7 . . ?
C9 C10 C11 120.7(3) . . ?
C11 C10 H10 119.7 . . ?
C10 C11 C12 119.0(3) . . ?
C17 C11 C10 121.7(3) . . ?
C17 C11 C12 119.3(3) . . ?
C11 C12 C13 119.5(3) . . ?
C14 C12 C11 118.1(3) . . ?
C14 C12 C13 122.4(3) . . ?
C8 C13 C12 119.4(3) . . ?
C8 C13 C18 119.3(3) . . ?
C12 C13 C18 121.3(3) . . ?
C12 C14 H14 119.6 . . ?
C15 C14 C12 120.8(3) . . ?
C15 C14 H14 119.6 . . ?
C14 C15 H15 119.5 . . ?
C14 C15 C16 120.9(4) . . ?
C16 C15 H15 119.5 . . ?
C15 C16 H16 120.2 . . ?
C17 C16 C15 119.7(3) . . ?
C17 C16 H16 120.2 . . ?
C11 C17 H17 119.5 . . ?
C16 C17 C11 121.1(3) . . ?
C16 C17 H17 119.5 . . ?
C19 C18 C13 121.4(3) . . ?
C19 C18 C23 120.2(3) . . ?
C23 C18 C13 118.3(3) . . ?
C18 C19 P1 117.2(2) . . ?
C18 C19 C20 119.4(3) . . ?
C20 C19 P1 123.4(3) . . ?
C19 C20 H20 119.3 . . ?
C21 C20 C19 121.4(3) . . ?
C21 C20 H20 119.3 . . ?
C20 C21 H21 119.6 . . ?
C20 C21 C22 120.8(3) . . ?
C22 C21 H21 119.6 . . ?
C21 C22 C23 119.2(3) . . ?
C21 C22 C27 122.4(3) . . ?
C27 C22 C23 118.4(3) . . ?
C22 C23 C18 119.0(3) . . ?
C24 C23 C18 122.3(3) . . ?
C24 C23 C22 118.7(3) . . ?
C23 C24 H24 119.6 . . ?
C25 C24 C23 120.9(3) . . ?
C25 C24 H24 119.6 . . ?
C24 C25 H25 119.8 . . ?
C24 C25 C26 120.4(4) . . ?
C26 C25 H25 119.8 . . ?
C25 C26 H26 119.7 . . ?
C27 C26 C25 120.6(4) . . ?
C27 C26 H26 119.7 . . ?
C22 C27 H27 119.5 . . ?
C26 C27 C22 121.0(4) . . ?
C26 C27 H27 119.5 . . ?
C29 C28 P1 120.4(3) . . ?
C33 C28 P1 120.7(3) . . ?
C33 C28 C29 118.0(3) . . ?
C28 C29 H29 119.4 . . ?
C30 C29 C28 121.1(4) . . ?
C30 C29 H29 119.4 . . ?
C29 C30 H30 119.9 . . ?
C31 C30 C29 120.1(4) . . ?
C31 C30 H30 119.9 . . ?
C30 C31 H31 120.5 . . ?
C32 C31 C30 119.1(4) . . ?
C32 C31 H31 120.5 . . ?
C31 C32 H32 119.6 . . ?
C31 C32 C33 120.9(4) . . ?
C33 C32 H32 119.6 . . ?
C28 C33 H33 119.6 . . ?
C32 C33 C28 120.7(4) . . ?
C32 C33 H33 119.6 . . ?
C35 C34 P1 116.3(3) . . ?
C35 C34 C39 118.2(4) . . ?
C39 C34 P1 125.5(3) . . ?
C34 C35 H35 119.6 . . ?
C36 C35 C34 120.9(4) . . ?
C36 C35 H35 119.6 . . ?
C35 C36 H36 120.0 . . ?
C37 C36 C35 120.1(4) . . ?
C37 C36 H36 120.0 . . ?
C36 C37 H37 119.9 . . ?
C36 C37 C38 120.2(4) . . ?
C38 C37 H37 119.9 . . ?
C37 C38 H38 120.0 . . ?
C37 C38 C39 120.1(4) . . ?
C39 C38 H38 120.0 . . ?
C34 C39 H39 119.7 . . ?
C38 C39 C34 120.6(4) . . ?
C38 C39 H39 119.7 . . ?
C47 S2 C45 104.22(16) . . ?
C67 P2 C58 101.03(16) . . ?
C73 P2 C58 103.03(16) . . ?
C73 P2 C67 104.78(17) . . ?
C41 C40 H40 119.9 . . ?
C41 C40 C45 120.2(4) . . ?
C45 C40 H40 119.9 . . ?
C40 C41 H41 119.4 . . ?
C40 C41 C42 121.2(4) . . ?
C42 C41 H41 119.4 . . ?
C41 C42 C46 121.0(4) . . ?
C43 C42 C41 117.7(4) . . ?
C43 C42 C46 121.1(4) . . ?
C42 C43 H43 119.1 . . ?
C42 C43 C44 121.8(4) . . ?
C44 C43 H43 119.1 . . ?
C43 C44 H44 120.1 . . ?
C45 C44 C43 119.7(4) . . ?
C45 C44 H44 120.1 . . ?
C40 C45 S2 122.2(3) . . ?
C44 C45 S2 118.4(3) . . ?
C44 C45 C40 119.2(3) . . ?
C42 C46 H46A 109.5 . . ?
C42 C46 H46B 109.5 . . ?
C42 C46 H46C 109.5 . . ?
H46A C46 H46B 109.5 . . ?
H46A C46 H46C 109.5 . . ?
H46B C46 H46C 109.5 . . ?
C48 C47 S2 121.7(3) . . ?
C52 C47 S2 117.1(3) . . ?
C52 C47 C48 121.3(3) . . ?
C47 C48 H48 120.1 . . ?
C49 C48 C47 119.8(3) . . ?
C49 C48 H48 120.1 . . ?
C48 C49 H49 119.4 . . ?
C48 C49 C50 121.3(3) . . ?
C50 C49 H49 119.4 . . ?
C49 C50 C51 118.9(3) . . ?
C49 C50 C56 122.0(3) . . ?
C56 C50 C51 119.1(3) . . ?
C50 C51 C52 119.4(3) . . ?
C53 C51 C50 118.4(3) . . ?
C53 C51 C52 122.2(3) . . ?
C47 C52 C51 119.4(3) . . ?
C47 C52 C57 119.6(3) . . ?
C51 C52 C57 121.0(3) . . ?
C51 C53 H53 119.7 . . ?
C54 C53 C51 120.6(3) . . ?
C54 C53 H53 119.7 . . ?
C53 C54 H54 119.6 . . ?
C53 C54 C55 120.8(4) . . ?
C55 C54 H54 119.6 . . ?
C54 C55 H55 120.0 . . ?
C56 C55 C54 120.1(3) . . ?
C56 C55 H55 120.0 . . ?
C50 C56 H56 119.5 . . ?
C55 C56 C50 121.0(3) . . ?
C55 C56 H56 119.5 . . ?
C58 C57 C52 120.4(3) . . ?
C58 C57 C62 120.7(3) . . ?
C62 C57 C52 118.7(3) . . ?
C57 C58 P2 118.4(3) . . ?
C57 C58 C59 119.6(3) . . ?
C59 C58 P2 122.0(3) . . ?
C58 C59 H59 119.7 . . ?
C60 C59 C58 120.6(3) . . ?
C60 C59 H59 119.7 . . ?
C59 C60 H60 119.5 . . ?
C59 C60 C61 121.1(3) . . ?
C61 C60 H60 119.5 . . ?
C60 C61 C62 119.3(3) . . ?
C60 C61 C66 121.9(3) . . ?
C66 C61 C62 118.8(3) . . ?
C61 C62 C57 118.6(3) . . ?
C63 C62 C57 122.7(3) . . ?
C63 C62 C61 118.7(3) . . ?
C62 C63 H63 119.7 . . ?
C64 C63 C62 120.6(3) . . ?
C64 C63 H63 119.7 . . ?
C63 C64 H64 119.7 . . ?
C63 C64 C65 120.5(4) . . ?
C65 C64 H64 119.7 . . ?
C64 C65 H65 119.9 . . ?
C66 C65 C64 120.3(4) . . ?
C66 C65 H65 119.9 . . ?
C61 C66 H66 119.4 . . ?
C65 C66 C61 121.1(4) . . ?
C65 C66 H66 119.4 . . ?
C68 C67 P2 115.9(3) . . ?
C68 C67 C72 118.2(4) . . ?
C72 C67 P2 125.8(3) . . ?
C67 C68 H68 119.4 . . ?
C69 C68 C67 121.3(5) . . ?
C69 C68 H68 119.4 . . ?
C68 C69 H69 119.9 . . ?
C70 C69 C68 120.1(5) . . ?
C70 C69 H69 119.9 . . ?
C69 C70 H70 120.1 . . ?
C71 C70 C69 119.8(4) . . ?
C71 C70 H70 120.1 . . ?
C70 C71 H71 120.0 . . ?
C70 C71 C72 120.1(5) . . ?
C72 C71 H71 120.0 . . ?
C67 C72 C71 120.5(4) . . ?
C67 C72 H72 119.8 . . ?
C71 C72 H72 119.8 . . ?
C74 C73 P2 121.6(3) . . ?
C74 C73 C78 118.0(4) . . ?
C78 C73 P2 119.3(3) . . ?
C73 C74 H74 119.4 . . ?
C75 C74 C73 121.2(4) . . ?
C75 C74 H74 119.4 . . ?
C74 C75 H75 119.7 . . ?
C76 C75 C74 120.6(4) . . ?
C76 C75 H75 119.7 . . ?
C75 C76 H76 120.5 . . ?
C75 C76 C77 119.0(4) . . ?
C77 C76 H76 120.5 . . ?
C76 C77 H77 120.0 . . ?
C78 C77 C76 120.0(4) . . ?
C78 C77 H77 120.0 . . ?
C73 C78 H78 119.4 . . ?
C77 C78 C73 121.2(4) . . ?
C77 C78 H78 119.4 . . ?
C84 S3 C86 102.74(16) . . ?
C97 P3 C106 101.34(16) . . ?
C112 P3 C97 103.23(16) . . ?
C112 P3 C106 102.50(17) . . ?
C80 C79 H79 120.1 . . ?
C80 C79 C84 119.7(4) . . ?
C84 C79 H79 120.1 . . ?
C79 C80 H80 119.1 . . ?
C79 C80 C81 121.7(4) . . ?
C81 C80 H80 119.1 . . ?
C80 C81 C82 118.0(4) . . ?
C80 C81 C85 121.2(4) . . ?
C82 C81 C85 120.8(4) . . ?
C81 C82 H82 119.5 . . ?
C83 C82 C81 121.0(4) . . ?
C83 C82 H82 119.5 . . ?
C82 C83 H83 120.0 . . ?
C84 C83 C82 120.0(4) . . ?
C84 C83 H83 120.0 . . ?
C79 C84 S3 121.0(3) . . ?
C83 C84 S3 119.3(3) . . ?
C83 C84 C79 119.5(4) . . ?
C81 C85 H85A 109.5 . . ?
C81 C85 H85B 109.5 . . ?
C81 C85 H85C 109.5 . . ?
H85A C85 H85B 109.5 . . ?
H85A C85 H85C 109.5 . . ?
H85B C85 H85C 109.5 . . ?
C87 C86 S3 122.1(3) . . ?
C91 C86 S3 117.2(3) . . ?
C91 C86 C87 120.7(3) . . ?
C86 C87 H87 119.9 . . ?
C88 C87 C86 120.2(3) . . ?
C88 C87 H87 119.9 . . ?
C87 C88 H88 119.6 . . ?
C87 C88 C89 120.9(3) . . ?
C89 C88 H88 119.6 . . ?
C88 C89 C90 119.3(3) . . ?
C88 C89 C95 121.9(3) . . ?
C95 C89 C90 118.8(3) . . ?
C89 C90 C91 119.0(3) . . ?
C92 C90 C89 118.6(3) . . ?
C92 C90 C91 122.3(3) . . ?
C86 C91 C90 119.8(3) . . ?
C86 C91 C96 118.8(3) . . ?
C90 C91 C96 121.4(3) . . ?
C90 C92 H92 119.6 . . ?
C93 C92 C90 120.8(3) . . ?
C93 C92 H92 119.6 . . ?
C92 C93 H93 119.7 . . ?
C92 C93 C94 120.6(4) . . ?
C94 C93 H93 119.7 . . ?
C93 C94 H94 119.8 . . ?
C95 C94 C93 120.3(4) . . ?
C95 C94 H94 119.8 . . ?
C89 C95 H95 119.6 . . ?
C94 C95 C89 120.8(3) . . ?
C94 C95 H95 119.6 . . ?
C97 C96 C91 121.3(3) . . ?
C97 C96 C101 120.2(3) . . ?
C101 C96 C91 118.3(3) . . ?
C96 C97 P3 117.9(3) . . ?
C96 C97 C98 119.4(3) . . ?
C98 C97 P3 122.7(3) . . ?
C97 C98 H98 119.1 . . ?
C99 C98 C97 121.7(3) . . ?
C99 C98 H98 119.1 . . ?
C98 C99 H99 119.7 . . ?
C98 C99 C100 120.5(3) . . ?
C100 C99 H99 119.7 . . ?
C99 C100 C101 118.8(3) . . ?
C99 C100 C105 121.8(3) . . ?
C105 C100 C101 119.3(3) . . ?
C100 C101 C96 119.2(3) . . ?
C102 C101 C96 122.8(3) . . ?
C102 C101 C100 118.0(3) . . ?
C101 C102 H102 119.5 . . ?
C103 C102 C101 121.0(3) . . ?
C103 C102 H102 119.5 . . ?
C102 C103 H103 119.7 . . ?
C102 C103 C104 120.5(4) . . ?
C104 C103 H103 119.7 . . ?
C103 C104 H104 119.8 . . ?
C105 C104 C103 120.3(4) . . ?
C105 C104 H104 119.8 . . ?
C100 C105 H105 119.6 . . ?
C104 C105 C100 120.8(3) . . ?
C104 C105 H105 119.6 . . ?
C107 C106 P3 117.0(3) . . ?
C107 C106 C111 118.0(4) . . ?
C111 C106 P3 125.0(3) . . ?
C106 C107 H107 119.4 . . ?
C108 C107 C106 121.1(4) . . ?
C108 C107 H107 119.4 . . ?
C107 C108 H108 119.8 . . ?
C107 C108 C109 120.4(5) . . ?
C109 C108 H108 119.8 . . ?
C108 C109 H109 120.0 . . ?
C108 C109 C110 120.0(4) . . ?
C110 C109 H109 120.0 . . ?
C109 C110 H110 120.4 . . ?
C109 C110 C111 119.2(4) . . ?
C111 C110 H110 120.4 . . ?
C106 C111 H111 119.3 . . ?
C110 C111 C106 121.3(4) . . ?
C110 C111 H111 119.3 . . ?
C113 C112 P3 120.2(3) . . ?
C117 C112 P3 121.0(3) . . ?
C117 C112 C113 117.9(4) . . ?
C112 C113 H113 119.5 . . ?
C114 C113 C112 121.0(4) . . ?
C114 C113 H113 119.5 . . ?
C113 C114 H114 119.7 . . ?
C115 C114 C113 120.5(4) . . ?
C115 C114 H114 119.7 . . ?
C114 C115 H115 120.5 . . ?
C116 C115 C114 119.1(4) . . ?
C116 C115 H115 120.5 . . ?
C115 C116 H116 119.5 . . ?
C115 C116 C117 121.1(4) . . ?
C117 C116 H116 119.5 . . ?
C112 C117 H117 119.8 . . ?
C116 C117 C112 120.4(4) . . ?
C116 C117 H117 119.8 . . ?

loop_
_geom_bond_atom_site_label_1
_geom_bond_atom_site_label_2
_geom_bond_distance
_geom_bond_site_symmetry_2
_geom_bond_publ_flag
S1 C6 1.777(4) . ?
S1 C8 1.770(3) . ?
P1 C19 1.840(3) . ?
P1 C28 1.829(4) . ?
P1 C34 1.840(4) . ?
C1 H1 0.9500 . ?
C1 C2 1.388(5) . ?
C1 C6 1.389(5) . ?
C2 H2 0.9500 . ?
C2 C3 1.374(6) . ?
C3 C4 1.395(6) . ?
C3 C7 1.507(6) . ?
C4 H4 0.9500 . ?
C4 C5 1.371(6) . ?
C5 H5 0.9500 . ?
C5 C6 1.383(5) . ?
C7 H7A 0.9800 . ?
C7 H7B 0.9800 . ?
C7 H7C 0.9800 . ?
C8 C9 1.417(5) . ?
C8 C13 1.373(5) . ?
C9 H9 0.9500 . ?
C9 C10 1.362(5) . ?
C10 H10 0.9500 . ?
C10 C11 1.418(5) . ?
C11 C12 1.420(4) . ?
C11 C17 1.415(5) . ?
C12 C13 1.428(5) . ?
C12 C14 1.413(5) . ?
C13 C18 1.495(4) . ?
C14 H14 0.9500 . ?
C14 C15 1.369(5) . ?
C15 H15 0.9500 . ?
C15 C16 1.401(5) . ?
C16 H16 0.9500 . ?
C16 C17 1.361(5) . ?
C17 H17 0.9500 . ?
C18 C19 1.386(5) . ?
C18 C23 1.432(4) . ?
C19 C20 1.415(4) . ?
C20 H20 0.9500 . ?
C20 C21 1.363(5) . ?
C21 H21 0.9500 . ?
C21 C22 1.408(5) . ?
C22 C23 1.425(5) . ?
C22 C27 1.422(5) . ?
C23 C24 1.419(5) . ?
C24 H24 0.9500 . ?
C24 C25 1.362(5) . ?
C25 H25 0.9500 . ?
C25 C26 1.403(6) . ?
C26 H26 0.9500 . ?
C26 C27 1.357(6) . ?
C27 H27 0.9500 . ?
C28 C29 1.391(5) . ?
C28 C33 1.386(5) . ?
C29 H29 0.9500 . ?
C29 C30 1.385(5) . ?
C30 H30 0.9500 . ?
C30 C31 1.384(6) . ?
C31 H31 0.9500 . ?
C31 C32 1.375(6) . ?
C32 H32 0.9500 . ?
C32 C33 1.385(6) . ?
C33 H33 0.9500 . ?
C34 C35 1.396(5) . ?
C34 C39 1.397(5) . ?
C35 H35 0.9500 . ?
C35 C36 1.386(6) . ?
C36 H36 0.9500 . ?
C36 C37 1.368(7) . ?
C37 H37 0.9500 . ?
C37 C38 1.384(7) . ?
C38 H38 0.9500 . ?
C38 C39 1.385(6) . ?
C39 H39 0.9500 . ?
S2 C45 1.773(4) . ?
S2 C47 1.769(3) . ?
P2 C58 1.842(3) . ?
P2 C67 1.840(4) . ?
P2 C73 1.833(4) . ?
C40 H40 0.9500 . ?
C40 C41 1.374(6) . ?
C40 C45 1.394(5) . ?
C41 H41 0.9500 . ?
C41 C42 1.396(6) . ?
C42 C43 1.379(6) . ?
C42 C46 1.502(5) . ?
C43 H43 0.9500 . ?
C43 C44 1.387(5) . ?
C44 H44 0.9500 . ?
C44 C45 1.381(5) . ?
C46 H46A 0.9800 . ?
C46 H46B 0.9800 . ?
C46 H46C 0.9800 . ?
C47 C48 1.414(5) . ?
C47 C52 1.375(5) . ?
C48 H48 0.9500 . ?
C48 C49 1.363(5) . ?
C49 H49 0.9500 . ?
C49 C50 1.412(5) . ?
C50 C51 1.423(5) . ?
C50 C56 1.418(5) . ?
C51 C52 1.426(4) . ?
C51 C53 1.419(5) . ?
C52 C57 1.503(4) . ?
C53 H53 0.9500 . ?
C53 C54 1.368(5) . ?
C54 H54 0.9500 . ?
C54 C55 1.405(6) . ?
C55 H55 0.9500 . ?
C55 C56 1.357(5) . ?
C56 H56 0.9500 . ?
C57 C58 1.374(5) . ?
C57 C62 1.428(5) . ?
C58 C59 1.421(5) . ?
C59 H59 0.9500 . ?
C59 C60 1.361(5) . ?
C60 H60 0.9500 . ?
C60 C61 1.409(5) . ?
C61 C62 1.421(5) . ?
C61 C66 1.418(5) . ?
C62 C63 1.418(5) . ?
C63 H63 0.9500 . ?
C63 C64 1.370(5) . ?
C64 H64 0.9500 . ?
C64 C65 1.405(6) . ?
C65 H65 0.9500 . ?
C65 C66 1.357(6) . ?
C66 H66 0.9500 . ?
C67 C68 1.382(6) . ?
C67 C72 1.388(6) . ?
C68 H68 0.9500 . ?
C68 C69 1.377(6) . ?
C69 H69 0.9500 . ?
C69 C70 1.375(8) . ?
C70 H70 0.9500 . ?
C70 C71 1.372(7) . ?
C71 H71 0.9500 . ?
C71 C72 1.393(6) . ?
C72 H72 0.9500 . ?
C73 C74 1.380(5) . ?
C73 C78 1.387(5) . ?
C74 H74 0.9500 . ?
C74 C75 1.379(6) . ?
C75 H75 0.9500 . ?
C75 C76 1.371(7) . ?
C76 H76 0.9500 . ?
C76 C77 1.391(7) . ?
C77 H77 0.9500 . ?
C77 C78 1.378(6) . ?
C78 H78 0.9500 . ?
S3 C84 1.770(4) . ?
S3 C86 1.777(3) . ?
P3 C97 1.838(4) . ?
P3 C106 1.844(4) . ?
P3 C112 1.830(4) . ?
C79 H79 0.9500 . ?
C79 C80 1.379(6) . ?
C79 C84 1.389(5) . ?
C80 H80 0.9500 . ?
C80 C81 1.385(6) . ?
C81 C82 1.391(6) . ?
C81 C85 1.499(6) . ?
C82 H82 0.9500 . ?
C82 C83 1.388(6) . ?
C83 H83 0.9500 . ?
C83 C84 1.387(5) . ?
C85 H85A 0.9800 . ?
C85 H85B 0.9800 . ?
C85 H85C 0.9800 . ?
C86 C87 1.415(5) . ?
C86 C91 1.380(5) . ?
C87 H87 0.9500 . ?
C87 C88 1.365(5) . ?
C88 H88 0.9500 . ?
C88 C89 1.411(5) . ?
C89 C90 1.423(5) . ?
C89 C95 1.417(5) . ?
C90 C91 1.425(5) . ?
C90 C92 1.409(5) . ?
C91 C96 1.497(4) . ?
C92 H92 0.9500 . ?
C92 C93 1.369(5) . ?
C93 H93 0.9500 . ?
C93 C94 1.399(6) . ?
C94 H94 0.9500 . ?
C94 C95 1.360(6) . ?
C95 H95 0.9500 . ?
C96 C97 1.385(5) . ?
C96 C101 1.425(5) . ?
C97 C98 1.409(5) . ?
C98 H98 0.9500 . ?
C98 C99 1.355(5) . ?
C99 H99 0.9500 . ?
C99 C100 1.418(5) . ?
C100 C101 1.423(5) . ?
C100 C105 1.420(5) . ?
C101 C102 1.419(5) . ?
C102 H102 0.9500 . ?
C102 C103 1.370(5) . ?
C103 H103 0.9500 . ?
C103 C104 1.404(6) . ?
C104 H104 0.9500 . ?
C104 C105 1.358(6) . ?
C105 H105 0.9500 . ?
C106 C107 1.385(6) . ?
C106 C111 1.392(6) . ?
C107 H107 0.9500 . ?
C107 C108 1.374(6) . ?
C108 H108 0.9500 . ?
C108 C109 1.376(7) . ?
C109 H109 0.9500 . ?
C109 C110 1.384(7) . ?
C110 H110 0.9500 . ?
C110 C111 1.387(6) . ?
C111 H111 0.9500 . ?
C112 C113 1.397(5) . ?
C112 C117 1.392(5) . ?
C113 H113 0.9500 . ?
C113 C114 1.382(6) . ?
C114 H114 0.9500 . ?
C114 C115 1.381(7) . ?
C115 H115 0.9500 . ?
C115 C116 1.372(7) . ?
C116 H116 0.9500 . ?
C116 C117 1.390(6) . ?
C117 H117 0.9500 . ?

loop_
_geom_torsion_atom_site_label_1
_geom_torsion_atom_site_label_2
_geom_torsion_atom_site_label_3
_geom_torsion_atom_site_label_4
_geom_torsion
_geom_torsion_site_symmetry_1
_geom_torsion_site_symmetry_2
_geom_torsion_site_symmetry_3
_geom_torsion_site_symmetry_4
_geom_torsion_publ_flag
S1 C8 C9 C10 -178.0(3) . . . . ?
S1 C8 C13 C12 178.9(2) . . . . ?
S1 C8 C13 C18 -2.6(4) . . . . ?
P1 C19 C20 C21 179.1(3) . . . . ?
P1 C28 C29 C30 -169.4(3) . . . . ?
P1 C28 C33 C32 170.5(3) . . . . ?
P1 C34 C35 C36 178.2(3) . . . . ?
P1 C34 C39 C38 -177.7(3) . . . . ?
C1 C2 C3 C4 1.4(6) . . . . ?
C1 C2 C3 C7 178.6(4) . . . . ?
C2 C1 C6 S1 -173.1(3) . . . . ?
C2 C1 C6 C5 2.4(6) . . . . ?
C2 C3 C4 C5 0.7(6) . . . . ?
C3 C4 C5 C6 -1.1(6) . . . . ?
C4 C5 C6 S1 175.0(3) . . . . ?
C4 C5 C6 C1 -0.4(6) . . . . ?
C6 S1 C8 C9 26.8(3) . . . . ?
C6 S1 C8 C13 -154.4(3) . . . . ?
C6 C1 C2 C3 -2.9(6) . . . . ?
C7 C3 C4 C5 -176.6(4) . . . . ?
C8 S1 C6 C1 -122.4(3) . . . . ?
C8 S1 C6 C5 62.2(3) . . . . ?
C8 C9 C10 C11 -0.4(5) . . . . ?
C8 C13 C18 C19 86.2(4) . . . . ?
C8 C13 C18 C23 -90.0(4) . . . . ?
C9 C8 C13 C12 -2.3(5) . . . . ?
C9 C8 C13 C18 176.2(3) . . . . ?
C9 C10 C11 C12 -3.4(5) . . . . ?
C9 C10 C11 C17 175.8(3) . . . . ?
C10 C11 C12 C13 4.3(5) . . . . ?
C10 C11 C12 C14 -177.5(3) . . . . ?
C10 C11 C17 C16 179.1(4) . . . . ?
C11 C12 C13 C8 -1.5(5) . . . . ?
C11 C12 C13 C18 -180.0(3) . . . . ?
C11 C12 C14 C15 -2.4(5) . . . . ?
C12 C11 C17 C16 -1.7(5) . . . . ?
C12 C13 C18 C19 -95.4(4) . . . . ?
C12 C13 C18 C23 88.4(4) . . . . ?
C12 C14 C15 C16 -0.2(6) . . . . ?
C13 C8 C9 C10 3.3(5) . . . . ?
C13 C12 C14 C15 175.7(3) . . . . ?
C13 C18 C19 P1 6.2(4) . . . . ?
C13 C18 C19 C20 -174.0(3) . . . . ?
C13 C18 C23 C22 174.2(3) . . . . ?
C13 C18 C23 C24 -5.7(5) . . . . ?
C14 C12 C13 C8 -179.7(3) . . . . ?
C14 C12 C13 C18 1.9(5) . . . . ?
C14 C15 C16 C17 2.0(6) . . . . ?
C15 C16 C17 C11 -1.0(6) . . . . ?
C17 C11 C12 C13 -174.9(3) . . . . ?
C17 C11 C12 C14 3.4(5) . . . . ?
C18 C19 C20 C21 -0.6(5) . . . . ?
C18 C23 C24 C25 179.5(4) . . . . ?
C19 P1 C28 C29 -146.0(3) . . . . ?
C19 P1 C28 C33 44.9(3) . . . . ?
C19 P1 C34 C35 -113.7(3) . . . . ?
C19 P1 C34 C39 64.2(3) . . . . ?
C19 C18 C23 C22 -2.0(5) . . . . ?
C19 C18 C23 C24 178.1(3) . . . . ?
C19 C20 C21 C22 -0.9(5) . . . . ?
C20 C21 C22 C23 1.0(5) . . . . ?
C20 C21 C22 C27 -179.9(4) . . . . ?
C21 C22 C23 C18 0.5(5) . . . . ?
C21 C22 C23 C24 -179.6(3) . . . . ?
C21 C22 C27 C26 179.7(4) . . . . ?
C22 C23 C24 C25 -0.3(6) . . . . ?
C23 C18 C19 P1 -177.7(2) . . . . ?
C23 C18 C19 C20 2.1(5) . . . . ?
C23 C22 C27 C26 -1.2(6) . . . . ?
C23 C24 C25 C26 -0.6(7) . . . . ?
C24 C25 C26 C27 0.6(7) . . . . ?
C25 C26 C27 C22 0.3(7) . . . . ?
C27 C22 C23 C18 -178.7(3) . . . . ?
C27 C22 C23 C24 1.1(5) . . . . ?
C28 P1 C19 C18 -142.6(3) . . . . ?
C28 P1 C19 C20 37.6(3) . . . . ?
C28 P1 C34 C35 139.9(3) . . . . ?
C28 P1 C34 C39 -42.2(3) . . . . ?
C28 C29 C30 C31 -0.8(6) . . . . ?
C29 C28 C33 C32 1.1(6) . . . . ?
C29 C30 C31 C32 0.7(6) . . . . ?
C30 C31 C32 C33 0.4(7) . . . . ?
C31 C32 C33 C28 -1.3(7) . . . . ?
C33 C28 C29 C30 -0.1(6) . . . . ?
C34 P1 C19 C18 110.8(3) . . . . ?
C34 P1 C19 C20 -68.9(3) . . . . ?
C34 P1 C28 C29 -41.1(3) . . . . ?
C34 P1 C28 C33 149.8(3) . . . . ?
C34 C35 C36 C37 -0.7(7) . . . . ?
C35 C34 C39 C38 0.2(5) . . . . ?
C35 C36 C37 C38 1.0(7) . . . . ?
C36 C37 C38 C39 -0.7(7) . . . . ?
C37 C38 C39 C34 0.1(6) . . . . ?
C39 C34 C35 C36 0.1(6) . . . . ?
S2 C47 C48 C49 -178.7(3) . . . . ?
S2 C47 C52 C51 -179.7(2) . . . . ?
S2 C47 C52 C57 2.1(4) . . . . ?
P2 C58 C59 C60 178.5(3) . . . . ?
P2 C67 C68 C69 176.9(4) . . . . ?
P2 C67 C72 C71 -176.1(3) . . . . ?
P2 C73 C74 C75 -167.9(4) . . . . ?
P2 C73 C78 C77 168.5(4) . . . . ?
C40 C41 C42 C43 2.9(6) . . . . ?
C40 C41 C42 C46 -174.2(4) . . . . ?
C41 C40 C45 S2 173.3(3) . . . . ?
C41 C40 C45 C44 -0.9(6) . . . . ?
C41 C42 C43 C44 -0.3(6) . . . . ?
C42 C43 C44 C45 -2.9(6) . . . . ?
C43 C44 C45 S2 -170.9(3) . . . . ?
C43 C44 C45 C40 3.5(5) . . . . ?
C45 S2 C47 C48 22.6(3) . . . . ?
C45 S2 C47 C52 -158.3(3) . . . . ?
C45 C40 C41 C42 -2.4(6) . . . . ?
C46 C42 C43 C44 176.8(4) . . . . ?
C47 S2 C45 C40 58.0(3) . . . . ?
C47 S2 C45 C44 -127.8(3) . . . . ?
C47 C48 C49 C50 -1.3(5) . . . . ?
C47 C52 C57 C58 85.5(4) . . . . ?
C47 C52 C57 C62 -90.5(4) . . . . ?
C48 C47 C52 C51 -0.6(5) . . . . ?
C48 C47 C52 C57 -178.8(3) . . . . ?
C48 C49 C50 C51 -1.1(5) . . . . ?
C48 C49 C50 C56 178.5(3) . . . . ?
C49 C50 C51 C52 2.7(5) . . . . ?
C49 C50 C51 C53 -178.9(3) . . . . ?
C49 C50 C56 C55 179.5(4) . . . . ?
C50 C51 C52 C47 -1.8(5) . . . . ?
C50 C51 C52 C57 176.4(3) . . . . ?
C50 C51 C53 C54 -1.0(5) . . . . ?
C51 C50 C56 C55 -0.9(5) . . . . ?
C51 C52 C57 C58 -92.7(4) . . . . ?
C51 C52 C57 C62 91.3(4) . . . . ?
C51 C53 C54 C55 -0.1(6) . . . . ?
C52 C47 C48 C49 2.2(5) . . . . ?
C52 C51 C53 C54 177.3(4) . . . . ?
C52 C57 C58 P2 6.6(4) . . . . ?
C52 C57 C58 C59 -174.1(3) . . . . ?
C52 C57 C62 C61 173.6(3) . . . . ?
C52 C57 C62 C63 -5.6(5) . . . . ?
C53 C51 C52 C47 179.8(3) . . . . ?
C53 C51 C52 C57 -2.0(5) . . . . ?
C53 C54 C55 C56 0.7(7) . . . . ?
C54 C55 C56 C50 -0.2(6) . . . . ?
C56 C50 C51 C52 -176.9(3) . . . . ?
C56 C50 C51 C53 1.5(5) . . . . ?
C57 C58 C59 C60 -0.8(5) . . . . ?
C57 C62 C63 C64 178.6(4) . . . . ?
C58 P2 C67 C68 -122.0(3) . . . . ?
C58 P2 C67 C72 55.7(4) . . . . ?
C58 P2 C73 C74 -139.6(3) . . . . ?
C58 P2 C73 C78 52.1(4) . . . . ?
C58 C57 C62 C61 -2.4(5) . . . . ?
C58 C57 C62 C63 178.4(3) . . . . ?
C58 C59 C60 C61 0.4(5) . . . . ?
C59 C60 C61 C62 -1.0(5) . . . . ?
C59 C60 C61 C66 178.5(3) . . . . ?
C60 C61 C62 C57 2.0(5) . . . . ?
C60 C61 C62 C63 -178.8(3) . . . . ?
C60 C61 C66 C65 178.9(4) . . . . ?
C61 C62 C63 C64 -0.6(6) . . . . ?
C62 C57 C58 P2 -177.5(2) . . . . ?
C62 C57 C58 C59 1.8(5) . . . . ?
C62 C61 C66 C65 -1.6(6) . . . . ?
C62 C63 C64 C65 -0.6(7) . . . . ?
C63 C64 C65 C66 0.6(7) . . . . ?
C64 C65 C66 C61 0.5(7) . . . . ?
C66 C61 C62 C57 -177.5(3) . . . . ?
C66 C61 C62 C63 1.7(5) . . . . ?
C67 P2 C58 C57 109.7(3) . . . . ?
C67 P2 C58 C59 -69.5(3) . . . . ?
C67 P2 C73 C74 -34.3(4) . . . . ?
C67 P2 C73 C78 157.4(3) . . . . ?
C67 C68 C69 C70 -0.1(9) . . . . ?
C68 C67 C72 C71 1.5(6) . . . . ?
C68 C69 C70 C71 0.7(9) . . . . ?
C69 C70 C71 C72 -0.1(8) . . . . ?
C70 C71 C72 C67 -1.0(7) . . . . ?
C72 C67 C68 C69 -0.9(7) . . . . ?
C73 P2 C58 C57 -142.1(3) . . . . ?
C73 P2 C58 C59 38.6(3) . . . . ?
C73 P2 C67 C68 131.2(3) . . . . ?
C73 P2 C67 C72 -51.1(4) . . . . ?
C73 C74 C75 C76 -0.9(8) . . . . ?
C74 C73 C78 C77 -0.3(7) . . . . ?
C74 C75 C76 C77 0.8(8) . . . . ?
C75 C76 C77 C78 -0.5(8) . . . . ?
C76 C77 C78 C73 0.2(7) . . . . ?
C78 C73 C74 C75 0.6(7) . . . . ?
S3 C86 C87 C88 -178.8(3) . . . . ?
S3 C86 C91 C90 -179.7(3) . . . . ?
S3 C86 C91 C96 -0.9(4) . . . . ?
P3 C97 C98 C99 -179.1(3) . . . . ?
P3 C106 C107 C108 178.1(4) . . . . ?
P3 C106 C111 C110 -176.8(3) . . . . ?
P3 C112 C113 C114 -170.6(3) . . . . ?
P3 C112 C117 C116 171.7(3) . . . . ?
C79 C80 C81 C82 0.4(6) . . . . ?
C79 C80 C81 C85 -179.3(4) . . . . ?
C80 C79 C84 S3 176.7(3) . . . . ?
C80 C79 C84 C83 1.4(6) . . . . ?
C80 C81 C82 C83 1.8(6) . . . . ?
C81 C82 C83 C84 -2.4(6) . . . . ?
C82 C83 C84 S3 -174.6(3) . . . . ?
C82 C83 C84 C79 0.7(6) . . . . ?
C84 S3 C86 C87 31.9(3) . . . . ?
C84 S3 C86 C91 -150.0(3) . . . . ?
C84 C79 C80 C81 -2.0(6) . . . . ?
C85 C81 C82 C83 -178.5(4) . . . . ?
C86 S3 C84 C79 60.5(3) . . . . ?
C86 S3 C84 C83 -124.2(3) . . . . ?
C86 C87 C88 C89 -1.0(5) . . . . ?
C86 C91 C96 C97 87.1(4) . . . . ?
C86 C91 C96 C101 -88.3(4) . . . . ?
C87 C86 C91 C90 -1.5(5) . . . . ?
C87 C86 C91 C96 177.2(3) . . . . ?
C87 C88 C89 C90 -2.6(5) . . . . ?
C87 C88 C89 C95 178.0(4) . . . . ?
C88 C89 C90 C91 4.1(5) . . . . ?
C88 C89 C90 C92 -177.4(3) . . . . ?
C88 C89 C95 C94 177.8(4) . . . . ?
C89 C90 C91 C86 -2.1(5) . . . . ?
C89 C90 C91 C96 179.2(3) . . . . ?
C89 C90 C92 C93 -0.8(6) . . . . ?
C90 C89 C95 C94 -1.6(6) . . . . ?
C90 C91 C96 C97 -94.1(4) . . . . ?
C90 C91 C96 C101 90.4(4) . . . . ?
C90 C92 C93 C94 -1.0(7) . . . . ?
C91 C86 C87 C88 3.1(5) . . . . ?
C91 C90 C92 C93 177.6(4) . . . . ?
C91 C96 C97 P3 5.5(4) . . . . ?
C91 C96 C97 C98 -173.7(3) . . . . ?
C91 C96 C101 C100 173.2(3) . . . . ?
C91 C96 C101 C102 -6.0(5) . . . . ?
C92 C90 C91 C86 179.5(3) . . . . ?
C92 C90 C91 C96 0.8(5) . . . . ?
C92 C93 C94 C95 1.5(7) . . . . ?
C93 C94 C95 C89 -0.2(7) . . . . ?
C95 C89 C90 C91 -176.4(3) . . . . ?
C95 C89 C90 C92 2.1(5) . . . . ?
C96 C97 C98 C99 0.1(6) . . . . ?
C96 C101 C102 C103 178.0(4) . . . . ?
C97 P3 C106 C107 -116.0(3) . . . . ?
C97 P3 C106 C111 61.7(4) . . . . ?
C97 P3 C112 C113 -149.0(3) . . . . ?
C97 P3 C112 C117 41.7(3) . . . . ?
C97 C96 C101 C100 -2.3(5) . . . . ?
C97 C96 C101 C102 178.5(3) . . . . ?
C97 C98 C99 C100 -1.1(6) . . . . ?
C98 C99 C100 C101 0.5(5) . . . . ?
C98 C99 C100 C105 178.7(4) . . . . ?
C99 C100 C101 C96 1.2(5) . . . . ?
C99 C100 C101 C102 -179.6(3) . . . . ?
C99 C100 C105 C104 179.9(4) . . . . ?
C100 C101 C102 C103 -1.2(6) . . . . ?
C101 C96 C97 P3 -179.1(2) . . . . ?
C101 C96 C97 C98 1.6(5) . . . . ?
C101 C100 C105 C104 -1.9(6) . . . . ?
C101 C102 C103 C104 -0.2(7) . . . . ?
C102 C103 C104 C105 0.6(7) . . . . ?
C103 C104 C105 C100 0.5(7) . . . . ?
C105 C100 C101 C96 -177.1(3) . . . . ?
C105 C100 C101 C102 2.2(5) . . . . ?
C106 P3 C97 C96 109.2(3) . . . . ?
C106 P3 C97 C98 -71.6(3) . . . . ?
C106 P3 C112 C113 -44.0(3) . . . . ?
C106 P3 C112 C117 146.7(3) . . . . ?
C106 C107 C108 C109 -0.8(8) . . . . ?
C107 C106 C111 C110 0.8(6) . . . . ?
C107 C108 C109 C110 0.3(8) . . . . ?
C108 C109 C110 C111 0.7(7) . . . . ?
C109 C110 C111 C106 -1.3(7) . . . . ?
C111 C106 C107 C108 0.2(7) . . . . ?
C112 P3 C97 C96 -144.9(3) . . . . ?
C112 P3 C97 C98 34.3(3) . . . . ?
C112 P3 C106 C107 137.5(3) . . . . ?
C112 P3 C106 C111 -44.7(4) . . . . ?
C112 C113 C114 C115 -0.8(6) . . . . ?
C113 C112 C117 C116 2.2(6) . . . . ?
C113 C114 C115 C116 1.5(6) . . . . ?
C114 C115 C116 C117 -0.3(7) . . . . ?
C115 C116 C117 C112 -1.6(7) . . . . ?
C117 C112 C113 C114 -1.0(6) . . . . ?
